data_2008788
loop_
_publ_author_name
'Zaleski, Jacek'
'Daszkiewicz, Zdzis\/law'
'Kyzio\/l, Janusz B.'

_publ_section_title
;
 4-(<i>N</i>-Methylnitramino)pyridine 1-oxide
;
_journal_issue 8
_journal_name_full 'Acta Crystallographica Section C'
_journal_page_first 1292
_journal_page_last 1295
_journal_paper_doi 10.1107/S0108270199004552
_journal_volume 55
_journal_year 1999
_chemical_formula_sum 'C6 H7 N3 O3'
_chemical_formula_weight 169.15
_chemical_name_systematic
;
 4-(N-Methylnitramino)-pyridine 1-oxide
;
_space_group_IT_number 61
_symmetry_cell_setting orthorhombic
_symmetry_space_group_name_Hall '-P 2ac 2ab'
_symmetry_space_group_name_H-M 'P b c a'
_audit_creation_method SHELXL-97
_cell_angle_alpha 90.00
_cell_angle_beta 90.00
_cell_angle_gamma 90.00
_cell_formula_units_Z 8
_cell_length_a 12.756(3)
_cell_length_b 6.8700(10)
_cell_length_c 15.740(3)
_cell_measurement_reflns_used 28
_cell_measurement_temperature 90.00(10)
_cell_measurement_theta_max 23
_cell_measurement_theta_min 18
_cell_volume 1379.4(5)
_computing_cell_refinement 'Kuma Diffraction Software (Kuma, 1997)'
_computing_data_reduction 'Kuma Diffraction Software'
_computing_molecular_graphics 'SHELXTL (Sheldrick, 1990)'
_computing_publication_material SHELXL97
_computing_structure_refinement 'SHELXL97 (Sheldrick, 1997)'
_computing_structure_solution 'SHELXS97 (Sheldrick, 1997)'
_diffrn_ambient_temperature 293(2)
_diffrn_measured_fraction_theta_full 0.755
_diffrn_measured_fraction_theta_max 0.755
_diffrn_measurement_device_type 'Kuma KM-4 diffractometer'
_diffrn_measurement_method \w-\q
_diffrn_radiation_monochromator graphite
_diffrn_radiation_source 'fine-focus sealed tube'
_diffrn_radiation_type MoK\a
_diffrn_radiation_wavelength 0.71073
_diffrn_reflns_av_R_equivalents 0.0000
_diffrn_reflns_av_sigmaI/netI 0.0315
_diffrn_reflns_limit_h_max 17
_diffrn_reflns_limit_h_min 0
_diffrn_reflns_limit_k_max 0
_diffrn_reflns_limit_k_min -9
_diffrn_reflns_limit_l_max 0
_diffrn_reflns_limit_l_min -20
_diffrn_reflns_number 1757
_diffrn_reflns_theta_full 30.07
_diffrn_reflns_theta_max 30.87
_diffrn_reflns_theta_min 2.59
_diffrn_standards_decay_% 0.32
_diffrn_standards_interval_count 50
_diffrn_standards_number 2
_exptl_absorpt_coefficient_mu 0.133
_exptl_absorpt_correction_type none
_exptl_crystal_colour 'light yellow'
_exptl_crystal_density_diffrn 1.629
_exptl_crystal_density_method 'not measured'
_exptl_crystal_description plate
_exptl_crystal_F_000 704
_exptl_crystal_size_max 0.48
_exptl_crystal_size_mid 0.40
_exptl_crystal_size_min 0.36
_refine_diff_density_max 0.423
_refine_diff_density_min -0.386
_refine_ls_extinction_method none
_refine_ls_goodness_of_fit_ref 1.153
_refine_ls_hydrogen_treatment mixed
_refine_ls_matrix_type full
_refine_ls_number_parameters 137
_refine_ls_number_reflns 1757
_refine_ls_number_restraints 0
_refine_ls_restrained_S_all 1.153
_refine_ls_R_factor_all 0.1045
_refine_ls_R_factor_gt 0.0575
_refine_ls_shift/su_max 0.000
_refine_ls_shift/su_mean 0.000
_refine_ls_structure_factor_coef Fsqd
_refine_ls_weighting_details 'w = 1/[\s^2^(Fo^2^)+(0.0066P)^2^+6.7646P] where P=(Fo^2^+2Fc^2^)/3'
_refine_ls_weighting_scheme calc
_refine_ls_wR_factor_ref 0.1462
_reflns_number_gt 1183
_reflns_number_total 1757
_reflns_threshold_expression I>2\s(I)
_cod_data_source_file gd1027.cif
_cod_data_source_block 1_at_90_K
_cod_depositor_comments
;
The following automatic conversions were performed:

'_refine_ls_weighting_scheme' value 'calc w =
1/[\s^2^(Fo^2^)+(0.0066P)^2^+6.7646P] where P=(Fo^2^+2Fc^2^)/3' was
changed to 'calc'. New tag '_refine_ls_weighting_details' was
created. The value of the new tag was set to 'w =
1/[\s^2^(Fo^2^)+(0.0066P)^2^+6.7646P] where P=(Fo^2^+2Fc^2^)/3'.

Automatic conversion script
Id: cif_fix_values 3143 2015-03-26 13:38:13Z robertas 
;
_cod_original_sg_symbol_H-M Pbca
_cod_database_code 2008788

loop_
_symmetry_equiv_pos_as_xyz
'x, y, z'
'-x+1/2, -y, z+1/2'
'-x, y+1/2, -z+1/2'
'x+1/2, -y+1/2, -z'
'-x, -y, -z'
'x-1/2, y, -z-1/2'
'x, -y-1/2, z-1/2'
'-x-1/2, y-1/2, z'

loop_
_atom_site_label
_atom_site_fract_x
_atom_site_fract_y
_atom_site_fract_z
_atom_site_U_iso_or_equiv
_atom_site_adp_type
_atom_site_calc_flag
_atom_site_refinement_flags
_atom_site_occupancy
_atom_site_disorder_assembly
_atom_site_disorder_group
_atom_site_type_symbol
O1 0.37956(17) 0.2110(3) 0.51814(15) 0.0171(5) Uani d . 1 . . O
N1 0.2860(2) 0.2321(4) 0.55015(16) 0.0130(5) Uani d . 1 . . N
C2 0.2743(2) 0.3028(4) 0.6305(2) 0.0129(6) Uani d . 1 . . C
C3 0.1766(2) 0.3244(4) 0.6659(2) 0.0134(6) Uani d . 1 . . C
C4 0.0887(2) 0.2740(4) 0.6184(2) 0.0117(6) Uani d . 1 . . C
C5 0.1008(2) 0.2037(4) 0.5367(2) 0.0127(6) Uani d . 1 . . C
C6 0.2001(2) 0.1838(4) 0.5036(2) 0.0134(6) Uani d . 1 . . C
N7 -0.0131(2) 0.3087(4) 0.65405(17) 0.0128(5) Uani d . 1 . . N
N8 -0.0798(2) 0.1559(4) 0.65894(17) 0.0136(5) Uani d . 1 . . N
O9 -0.04386(18) -0.0094(3) 0.64919(15) 0.0169(5) Uani d . 1 . . O
O10 -0.17175(17) 0.1924(4) 0.67684(15) 0.0184(5) Uani d . 1 . . O
C11 -0.0585(3) 0.5049(5) 0.6559(2) 0.0160(6) Uani d . 1 . . C
H6 0.215(3) 0.136(5) 0.447(2) 0.005(8) Uiso d . 1 . . H
H3 0.167(3) 0.389(5) 0.729(2) 0.007(8) Uiso d . 1 . . H
H5 0.040(3) 0.175(5) 0.503(2) 0.011(9) Uiso d . 1 . . H
H2 0.341(3) 0.327(5) 0.660(2) 0.015(9) Uiso d . 1 . . H
H11A -0.111(3) 0.519(7) 0.609(3) 0.029(12) Uiso d . 1 . . H
H11B -0.084(3) 0.521(6) 0.716(3) 0.027(11) Uiso d . 1 . . H
H11C -0.002(4) 0.578(7) 0.646(3) 0.039(14) Uiso d . 1 . . H

loop_
_atom_site_aniso_label
_atom_site_aniso_U_11
_atom_site_aniso_U_22
_atom_site_aniso_U_33
_atom_site_aniso_U_12
_atom_site_aniso_U_13
_atom_site_aniso_U_23
O1 0.0097(10) 0.0177(11) 0.0224(12) 0.0006(9) 0.0027(9) -0.0011(10)
N1 0.0139(12) 0.0094(11) 0.0151(13) 0.0008(10) 0.0016(10) 0.0014(10)
C2 0.0132(14) 0.0106(12) 0.0144(14) 0.0000(11) -0.0022(11) 0.0002(11)
C3 0.0136(14) 0.0113(12) 0.0148(15) -0.0012(11) -0.0013(12) 0.0031(12)
C4 0.0090(12) 0.0091(12) 0.0168(15) 0.0008(10) 0.0006(11) 0.0018(11)
C5 0.0123(14) 0.0110(12) 0.0143(15) -0.0004(11) -0.0032(11) 0.0009(12)
C6 0.0148(14) 0.0103(12) 0.0148(15) 0.0001(11) 0.0007(12) -0.0006(12)
N7 0.0119(12) 0.0107(11) 0.0152(13) -0.0002(10) 0.0013(10) -0.0007(10)
N8 0.0155(12) 0.0128(11) 0.0117(13) -0.0015(10) -0.0008(10) 0.0023(10)
O9 0.0202(11) 0.0100(9) 0.0196(12) -0.0005(9) 0.0037(10) -0.0005(9)
O10 0.0132(11) 0.0203(11) 0.0201(12) -0.0009(9) 0.0048(9) 0.0008(10)
C11 0.0163(15) 0.0100(12) 0.0214(18) 0.0021(12) 0.0012(13) 0.0000(13)

loop_
_atom_type_symbol
_atom_type_description
_atom_type_scat_dispersion_real
_atom_type_scat_dispersion_imag
_atom_type_scat_source
C C 0.0033 0.0016 'International Tables Vol C Tables 4.2.6.8 and 6.1.1.4'
H H 0.0000 0.0000 'International Tables Vol C Tables 4.2.6.8 and 6.1.1.4'
N N 0.0061 0.0033 'International Tables Vol C Tables 4.2.6.8 and 6.1.1.4'
O O 0.0106 0.0060 'International Tables Vol C Tables 4.2.6.8 and 6.1.1.4'

loop_
_geom_angle_atom_site_label_1
_geom_angle_atom_site_label_2
_geom_angle_atom_site_label_3
_geom_angle
O1 N1 C6 120.2(3)
O1 N1 C2 119.9(3)
C6 N1 C2 119.9(3)
N1 C2 C3 120.9(3)
C2 C3 C4 119.2(3)
C5 C4 C3 119.7(3)
C5 C4 N7 121.6(3)
C3 C4 N7 118.6(3)
C6 C5 C4 119.4(3)
N1 C6 C5 120.9(3)
N8 N7 C4 117.5(2)
N8 N7 C11 117.5(2)
C4 N7 C11 121.2(3)
O10 N8 O9 124.7(3)
O10 N8 N7 117.0(3)
O9 N8 N7 118.2(3)

loop_
_geom_bond_atom_site_label_1
_geom_bond_atom_site_label_2
_geom_bond_site_symmetry_2
_geom_bond_distance
_geom_bond_publ_flag
O1 N1 . 1.304(3) ?
N1 C6 . 1.359(4) ?
N1 C2 . 1.364(4) ?
C2 C3 . 1.372(4) ?
C3 C4 . 1.391(4) ?
C4 C5 . 1.382(4) ?
C4 N7 . 1.434(4) ?
C5 C6 . 1.376(4) ?
N7 N8 . 1.354(4) ?
N7 C11 . 1.467(4) ?
N8 O10 . 1.232(3) ?
N8 O9 . 1.234(3) ?

loop_
_geom_hbond_atom_site_label_D
_geom_hbond_atom_site_label_H
_geom_hbond_atom_site_label_A
_geom_hbond_site_symmetry_A
_geom_hbond_distance_DH
_geom_hbond_distance_HA
_geom_hbond_distance_DA
_geom_hbond_angle_DHA
_geom_hbond_publ_flag
C3 H3 O9 3_556 1.10(3) 2.57(3) 3.556(4) 148(2) ?
C3 H3 O10 3_556 1.10(3) 2.55(3) 3.539(4) 148(2) ?
C5 H5 O1 4_456 0.97(3) 2.21(3) 3.009(4) 139(3) yes

loop_
_geom_torsion_atom_site_label_1
_geom_torsion_atom_site_label_2
_geom_torsion_atom_site_label_3
_geom_torsion_atom_site_label_4
_geom_torsion
O1 N1 C2 C3 -179.3(3)
C6 N1 C2 C3 0.7(4)
N1 C2 C3 C4 -0.3(5)
C2 C3 C4 C5 -0.2(4)
C2 C3 C4 N7 -176.1(3)
C3 C4 C5 C6 0.3(5)
N7 C4 C5 C6 176.1(3)
O1 N1 C6 C5 179.5(3)
C2 N1 C6 C5 -0.6(4)
C4 C5 C6 N1 0.1(5)
C5 C4 N7 N8 59.0(4)
C3 C4 N7 N8 -125.2(3)
C5 C4 N7 C11 -98.9(4)
C3 C4 N7 C11 77.0(4)
C4 N7 N8 O10 -168.9(3)
C11 N7 N8 O10 -10.2(4)
C4 N7 N8 O9 14.4(4)
C11 N7 N8 O9 173.1(3)
